data_4071873
loop_
_publ_author_name
'Wallner, Andreas'
'Wagner, Harald'
'Baumgartner, Judith'
'Marschner, Christoph'
'Rohm, Henning W.'
'K\"ockerling, Martin'
'Krempner, Clemens'

_publ_section_title
;
 Structure, Conformation, and UV Absorption Behavior of Partially
 Trimethylsilylated Oligosilane Chains
;
_journal_issue 20
_journal_name_full Organometallics
_journal_page_first 5221
_journal_paper_doi 10.1021/om8004383
_journal_volume 27
_journal_year 2008
_chemical_formula_sum 'C30 H90 Si14'
_chemical_formula_weight 844.28
_chemical_name_systematic
;
 ?
;
_space_group_IT_number 2
_symmetry_cell_setting triclinic
_symmetry_space_group_name_Hall '-P 1'
_symmetry_space_group_name_H-M 'P -1'
_atom_sites_solution_hydrogens geom
_atom_sites_solution_primary direct
_atom_sites_solution_secondary difmap
_audit_creation_method SHELXL-97
_cell_angle_alpha 81.88(3)
_cell_angle_beta 89.20(3)
_cell_angle_gamma 84.67(3)
_cell_formula_units_Z 2
_cell_length_a 9.5206(19)
_cell_length_b 14.645(3)
_cell_length_c 20.701(4)
_cell_measurement_temperature 200(2)
_cell_volume 2845.0(10)
_computing_cell_refinement 'Bruker XSCANS'
_computing_data_collection 'Bruker XSCANS'
_computing_data_reduction 'Bruker SHELXTL'
_computing_molecular_graphics 'Bruker SHELXTL'
_computing_publication_material 'Bruker SHELXTL'
_computing_structure_refinement 'SHELXL-97 (Sheldrick, 1997)'
_computing_structure_solution 'SHELXS-97 (Sheldrick, 1990)'
_diffrn_ambient_temperature 200(2)
_diffrn_measured_fraction_theta_full 0.994
_diffrn_measured_fraction_theta_max 0.994
_diffrn_measurement_device_type 'Bruker P4'
_diffrn_measurement_method '\w scans'
_diffrn_radiation_monochromator graphite
_diffrn_radiation_source 'fine-focus sealed tube'
_diffrn_radiation_type MoK\a
_diffrn_radiation_wavelength 0.71073
_diffrn_reflns_av_R_equivalents 0.0576
_diffrn_reflns_av_sigmaI/netI 0.0898
_diffrn_reflns_limit_h_max 10
_diffrn_reflns_limit_h_min -10
_diffrn_reflns_limit_k_max 15
_diffrn_reflns_limit_k_min -15
_diffrn_reflns_limit_l_max 22
_diffrn_reflns_limit_l_min -22
_diffrn_reflns_number 16273
_diffrn_reflns_theta_full 22.50
_diffrn_reflns_theta_max 22.50
_diffrn_reflns_theta_min 0.99
_diffrn_standards_interval_time 20
_exptl_absorpt_coefficient_mu 0.333
_exptl_absorpt_correction_T_max 0.9363
_exptl_absorpt_correction_T_min 0.8672
_exptl_absorpt_correction_type multi-scan
_exptl_absorpt_process_details SADABS
_exptl_crystal_colour colorless
_exptl_crystal_density_diffrn 0.986
_exptl_crystal_density_method 'not measured'
_exptl_crystal_description plates
_exptl_crystal_F_000 932
_exptl_crystal_size_max 0.44
_exptl_crystal_size_mid 0.38
_exptl_crystal_size_min 0.20
_refine_diff_density_max 0.534
_refine_diff_density_min -0.397
_refine_diff_density_rms 0.096
_refine_ls_extinction_method none
_refine_ls_goodness_of_fit_ref 1.237
_refine_ls_hydrogen_treatment constr
_refine_ls_matrix_type full
_refine_ls_number_parameters 427
_refine_ls_number_reflns 7393
_refine_ls_number_restraints 0
_refine_ls_restrained_S_all 1.237
_refine_ls_R_factor_all 0.1328
_refine_ls_R_factor_gt 0.1076
_refine_ls_shift/su_max 0.001
_refine_ls_shift/su_mean 0.000
_refine_ls_structure_factor_coef Fsqd
_refine_ls_weighting_details 'calc w=1/[\s^2^(Fo^2^)+(0.0441P)^2^+18.0636P] where P=(Fo^2^+2Fc^2^)/3'
_refine_ls_weighting_scheme calc
_refine_ls_wR_factor_gt 0.2135
_refine_ls_wR_factor_ref 0.2255
_reflns_number_gt 5973
_reflns_number_total 7393
_reflns_threshold_expression >2sigma(I)
_cod_data_source_file om8004383_si_001.cif
_cod_data_source_block 2_393j
_cod_depositor_comments
;
The following automatic conversions were performed:

'_symmetry_cell_setting' value 'Triclinic' changed to 'triclinic'
according to /home/saulius/struct/CIF-dictionaries/cif_core.dic
dictionary named 'cif_core.dic' version 2.4.1 from 2010-06-29.

Automatic conversion script
Id: cif_fix_values 1715 2011-07-08 13:25:40Z adriana 
;
_cod_original_sg_symbol_H-M P-1
_cod_database_code 4071873

loop_
_symmetry_equiv_pos_as_xyz
'x, y, z'
'-x, -y, -z'

loop_
_atom_site_label
_atom_site_type_symbol
_atom_site_fract_x
_atom_site_fract_y
_atom_site_fract_z
_atom_site_U_iso_or_equiv
_atom_site_adp_type
_atom_site_occupancy
_atom_site_symmetry_multiplicity
_atom_site_calc_flag
_atom_site_refinement_flags
Si1 Si 0.8526(3) 0.34925(19) 0.42698(12) 0.0339(7) Uani 1 1 d .
Si2 Si 0.6741(2) 0.26305(17) 0.39697(11) 0.0245(6) Uani 1 1 d .
Si3 Si 0.6554(3) 0.29577(18) 0.28162(12) 0.0286(6) Uani 1 1 d .
Si4 Si 0.4483(3) 0.26495(18) 0.23037(12) 0.0311(6) Uani 1 1 d .
Si5 Si 0.4874(3) 0.2747(2) 0.11661(13) 0.0354(7) Uani 1 1 d .
Si6 Si 0.2668(3) 0.29437(19) 0.06399(12) 0.0325(6) Uani 1 1 d .
Si7 Si 0.2857(3) 0.24108(19) -0.03834(12) 0.0320(6) Uani 1 1 d .
Si8 Si 0.0773(3) 0.29205(18) -0.09873(12) 0.0301(6) Uani 1 1 d .
Si9 Si 0.0327(2) 0.22004(16) -0.19054(11) 0.0231(6) Uani 1 1 d .
Si10 Si 0.2309(3) 0.20535(18) -0.25932(12) 0.0306(6) Uani 1 1 d .
Si11 Si 0.7418(3) 0.10610(19) 0.43286(14) 0.0392(7) Uani 1 1 d .
Si12 Si 0.4670(3) 0.30778(18) 0.45239(12) 0.0306(6) Uani 1 1 d .
Si13 Si -0.1433(3) 0.31596(19) -0.25302(12) 0.0343(7) Uani 1 1 d .
Si14 Si -0.0563(3) 0.07552(18) -0.16250(13) 0.0367(7) Uani 1 1 d .
C1 C 0.7857(11) 0.4726(7) 0.4271(5) 0.053(3) Uani 1 1 d .
H1A H 0.8604 0.5064 0.4420 0.079 Uiso 1 1 calc R
H1B H 0.7045 0.4763 0.4566 0.079 Uiso 1 1 calc R
H1C H 0.7568 0.5003 0.3829 0.079 Uiso 1 1 calc R
C2 C 0.9205(11) 0.3032(8) 0.5119(5) 0.056(3) Uani 1 1 d .
H2A H 0.9540 0.2375 0.5139 0.084 Uiso 1 1 calc R
H2B H 0.8442 0.3102 0.5436 0.084 Uiso 1 1 calc R
H2C H 0.9984 0.3380 0.5221 0.084 Uiso 1 1 calc R
C3 C 1.0046(9) 0.3430(7) 0.3692(5) 0.042(3) Uani 1 1 d .
H3A H 0.9768 0.3775 0.3265 0.063 Uiso 1 1 calc R
H3B H 1.0322 0.2781 0.3645 0.063 Uiso 1 1 calc R
H3C H 1.0844 0.3700 0.3862 0.063 Uiso 1 1 calc R
C4 C 0.6712(11) 0.4236(7) 0.2578(5) 0.050(3) Uani 1 1 d .
H4A H 0.7641 0.4384 0.2708 0.075 Uiso 1 1 calc R
H4B H 0.5975 0.4590 0.2798 0.075 Uiso 1 1 calc R
H4C H 0.6604 0.4396 0.2105 0.075 Uiso 1 1 calc R
C5 C 0.8094(11) 0.2294(8) 0.2461(5) 0.054(3) Uani 1 1 d .
H5A H 0.8200 0.2539 0.1999 0.081 Uiso 1 1 calc R
H5B H 0.7928 0.1637 0.2502 0.081 Uiso 1 1 calc R
H5C H 0.8956 0.2359 0.2697 0.081 Uiso 1 1 calc R
C6 C 0.3918(13) 0.1467(8) 0.2586(6) 0.066(4) Uani 1 1 d .
H6A H 0.3762 0.1393 0.3059 0.098 Uiso 1 1 calc R
H6B H 0.4655 0.0998 0.2482 0.098 Uiso 1 1 calc R
H6C H 0.3041 0.1392 0.2365 0.098 Uiso 1 1 calc R
C7 C 0.3028(10) 0.3540(8) 0.2458(5) 0.048(3) Uani 1 1 d .
H7A H 0.2160 0.3415 0.2251 0.072 Uiso 1 1 calc R
H7B H 0.3285 0.4157 0.2274 0.072 Uiso 1 1 calc R
H7C H 0.2877 0.3516 0.2929 0.072 Uiso 1 1 calc R
C8 C 0.5878(12) 0.3755(9) 0.0830(5) 0.068(4) Uani 1 1 d .
H8A H 0.6832 0.3667 0.1013 0.103 Uiso 1 1 calc R
H8B H 0.5391 0.4328 0.0947 0.103 Uiso 1 1 calc R
H8C H 0.5934 0.3796 0.0353 0.103 Uiso 1 1 calc R
C9 C 0.5931(12) 0.1658(9) 0.1001(6) 0.072(4) Uani 1 1 d .
H9A H 0.6316 0.1749 0.0557 0.108 Uiso 1 1 calc R
H9B H 0.5322 0.1148 0.1043 0.108 Uiso 1 1 calc R
H9C H 0.6706 0.1506 0.1315 0.108 Uiso 1 1 calc R
C10 C 0.1367(11) 0.2266(8) 0.1144(5) 0.054(3) Uani 1 1 d .
H10A H 0.1176 0.2530 0.1549 0.081 Uiso 1 1 calc R
H10B H 0.1757 0.1619 0.1248 0.081 Uiso 1 1 calc R
H10C H 0.0488 0.2294 0.0899 0.081 Uiso 1 1 calc R
C11 C 0.2017(12) 0.4217(7) 0.0552(5) 0.054(3) Uani 1 1 d .
H11A H 0.1028 0.4300 0.0413 0.080 Uiso 1 1 calc R
H11B H 0.2588 0.4567 0.0225 0.080 Uiso 1 1 calc R
H11C H 0.2098 0.4443 0.0972 0.080 Uiso 1 1 calc R
C12 C 0.3231(12) 0.1115(7) -0.0222(5) 0.056(3) Uani 1 1 d .
H12A H 0.3452 0.0876 -0.0635 0.084 Uiso 1 1 calc R
H12B H 0.2399 0.0840 -0.0024 0.084 Uiso 1 1 calc R
H12C H 0.4035 0.0953 0.0075 0.084 Uiso 1 1 calc R
C13 C 0.4395(11) 0.2901(9) -0.0836(5) 0.063(3) Uani 1 1 d .
H13A H 0.5237 0.2769 -0.0559 0.094 Uiso 1 1 calc R
H13B H 0.4193 0.3572 -0.0950 0.094 Uiso 1 1 calc R
H13C H 0.4559 0.2617 -0.1235 0.094 Uiso 1 1 calc R
C14 C 0.0905(11) 0.4189(7) -0.1269(5) 0.051(3) Uani 1 1 d .
H14A H 0.0001 0.4473 -0.1455 0.076 Uiso 1 1 calc R
H14B H 0.1645 0.4263 -0.1601 0.076 Uiso 1 1 calc R
H14C H 0.1138 0.4493 -0.0896 0.076 Uiso 1 1 calc R
C15 C -0.0781(9) 0.2824(7) -0.0420(4) 0.043(3) Uani 1 1 d .
H15A H -0.0616 0.3127 -0.0038 0.064 Uiso 1 1 calc R
H15B H -0.0904 0.2169 -0.0278 0.064 Uiso 1 1 calc R
H15C H -0.1633 0.3126 -0.0647 0.064 Uiso 1 1 calc R
C16 C 0.3270(10) 0.3125(7) -0.2699(5) 0.047(3) Uani 1 1 d .
H16A H 0.3647 0.3217 -0.2277 0.070 Uiso 1 1 calc R
H16B H 0.2618 0.3661 -0.2866 0.070 Uiso 1 1 calc R
H16C H 0.4048 0.3057 -0.3008 0.070 Uiso 1 1 calc R
C17 C 0.3568(10) 0.1045(7) -0.2280(5) 0.048(3) Uani 1 1 d .
H17A H 0.4354 0.0992 -0.2587 0.073 Uiso 1 1 calc R
H17B H 0.3082 0.0478 -0.2232 0.073 Uiso 1 1 calc R
H17C H 0.3932 0.1134 -0.1854 0.073 Uiso 1 1 calc R
C18 C 0.1718(11) 0.1885(8) -0.3434(5) 0.055(3) Uani 1 1 d .
H18A H 0.2532 0.1886 -0.3730 0.083 Uiso 1 1 calc R
H18B H 0.1011 0.2390 -0.3600 0.083 Uiso 1 1 calc R
H18C H 0.1306 0.1292 -0.3409 0.083 Uiso 1 1 calc R
C19 C 0.6323(12) 0.0290(7) 0.3948(6) 0.064(3) Uani 1 1 d .
H19A H 0.6623 -0.0359 0.4114 0.095 Uiso 1 1 calc R
H19B H 0.6443 0.0394 0.3473 0.095 Uiso 1 1 calc R
H19C H 0.5328 0.0427 0.4057 0.095 Uiso 1 1 calc R
C20 C 0.9322(11) 0.0765(8) 0.4127(6) 0.064(3) Uani 1 1 d .
H20A H 0.9919 0.1107 0.4370 0.096 Uiso 1 1 calc R
H20B H 0.9473 0.0936 0.3658 0.096 Uiso 1 1 calc R
H20C H 0.9566 0.0098 0.4247 0.096 Uiso 1 1 calc R
C21 C 0.7202(11) 0.0802(7) 0.5231(5) 0.053(3) Uani 1 1 d .
H21A H 0.6205 0.0916 0.5345 0.079 Uiso 1 1 calc R
H21B H 0.7761 0.1202 0.5445 0.079 Uiso 1 1 calc R
H21C H 0.7526 0.0152 0.5377 0.079 Uiso 1 1 calc R
C22 C 0.5062(10) 0.3140(7) 0.5395(4) 0.039(2) Uani 1 1 d .
H22A H 0.5634 0.3656 0.5422 0.059 Uiso 1 1 calc R
H22B H 0.5581 0.2559 0.5589 0.059 Uiso 1 1 calc R
H22C H 0.4176 0.3238 0.5633 0.059 Uiso 1 1 calc R
C23 C 0.3894(10) 0.4240(6) 0.4149(5) 0.043(3) Uani 1 1 d .
H23A H 0.2985 0.4388 0.4355 0.064 Uiso 1 1 calc R
H23B H 0.3753 0.4239 0.3681 0.064 Uiso 1 1 calc R
H23C H 0.4536 0.4706 0.4212 0.064 Uiso 1 1 calc R
C24 C 0.3340(10) 0.2198(7) 0.4520(5) 0.045(3) Uani 1 1 d .
H24A H 0.2459 0.2420 0.4720 0.067 Uiso 1 1 calc R
H24B H 0.3714 0.1607 0.4767 0.067 Uiso 1 1 calc R
H24C H 0.3158 0.2110 0.4069 0.067 Uiso 1 1 calc R
C25 C -0.2812(10) 0.3677(8) -0.2002(5) 0.053(3) Uani 1 1 d .
H25A H -0.2429 0.4169 -0.1802 0.079 Uiso 1 1 calc R
H25B H -0.3095 0.3196 -0.1659 0.079 Uiso 1 1 calc R
H25C H -0.3635 0.3938 -0.2268 0.079 Uiso 1 1 calc R
C26 C -0.2348(12) 0.2483(9) -0.3083(5) 0.062(3) Uani 1 1 d .
H26A H -0.3069 0.2895 -0.3339 0.093 Uiso 1 1 calc R
H26B H -0.2795 0.1980 -0.2819 0.093 Uiso 1 1 calc R
H26C H -0.1656 0.2222 -0.3378 0.093 Uiso 1 1 calc R
C27 C -0.0676(11) 0.4134(7) -0.3063(5) 0.052(3) Uani 1 1 d .
H27A H -0.1438 0.4531 -0.3301 0.078 Uiso 1 1 calc R
H27B H -0.0012 0.3883 -0.3373 0.078 Uiso 1 1 calc R
H27C H -0.0180 0.4498 -0.2792 0.078 Uiso 1 1 calc R
C28 C -0.2425(11) 0.0891(8) -0.1334(6) 0.061(3) Uani 1 1 d .
H28A H -0.2747 0.0279 -0.1189 0.091 Uiso 1 1 calc R
H28B H -0.3027 0.1214 -0.1691 0.091 Uiso 1 1 calc R
H28C H -0.2478 0.1252 -0.0969 0.091 Uiso 1 1 calc R
C29 C -0.0507(14) 0.0115(8) -0.2353(6) 0.069(4) Uani 1 1 d .
H29A H 0.0475 -0.0004 -0.2490 0.104 Uiso 1 1 calc R
H29B H -0.1045 0.0492 -0.2712 0.104 Uiso 1 1 calc R
H29C H -0.0920 -0.0474 -0.2237 0.104 Uiso 1 1 calc R
C30 C 0.0505(11) 0.0016(7) -0.0964(5) 0.056(3) Uani 1 1 d .
H30A H 0.0099 -0.0578 -0.0854 0.083 Uiso 1 1 calc R
H30B H 0.0498 0.0332 -0.0577 0.083 Uiso 1 1 calc R
H30C H 0.1478 -0.0095 -0.1115 0.083 Uiso 1 1 calc R

loop_
_atom_site_aniso_label
_atom_site_aniso_U_11
_atom_site_aniso_U_22
_atom_site_aniso_U_33
_atom_site_aniso_U_23
_atom_site_aniso_U_13
_atom_site_aniso_U_12
Si1 0.0254(14) 0.0486(17) 0.0289(15) -0.0045(13) -0.0022(11) -0.0116(12)
Si2 0.0190(13) 0.0298(14) 0.0233(13) 0.0004(11) 0.0001(10) -0.0006(11)
Si3 0.0255(14) 0.0364(15) 0.0235(14) -0.0031(11) -0.0024(11) -0.0033(11)
Si4 0.0305(15) 0.0402(16) 0.0242(14) -0.0077(12) -0.0010(11) -0.0074(12)
Si5 0.0295(15) 0.0484(17) 0.0301(15) -0.0129(13) -0.0034(12) -0.0013(13)
Si6 0.0315(15) 0.0408(16) 0.0270(14) -0.0097(12) 0.0018(11) -0.0062(12)
Si7 0.0276(15) 0.0449(17) 0.0247(14) -0.0093(12) -0.0031(11) -0.0021(12)
Si8 0.0268(14) 0.0357(15) 0.0281(14) -0.0067(12) 0.0021(11) -0.0019(12)
Si9 0.0211(13) 0.0256(14) 0.0223(13) -0.0020(11) -0.0021(10) -0.0016(10)
Si10 0.0282(15) 0.0373(16) 0.0261(14) -0.0057(12) 0.0053(11) -0.0009(12)
Si11 0.0400(17) 0.0333(16) 0.0409(17) 0.0001(13) -0.0033(13) 0.0061(13)
Si12 0.0225(14) 0.0410(16) 0.0273(14) -0.0032(12) -0.0004(11) 0.0003(12)
Si13 0.0252(14) 0.0442(17) 0.0302(15) 0.0042(13) -0.0012(11) 0.0005(12)
Si14 0.0415(17) 0.0316(16) 0.0380(16) -0.0020(13) -0.0007(13) -0.0123(13)
C1 0.059(7) 0.066(8) 0.041(6) -0.019(6) 0.006(5) -0.028(6)
C2 0.052(7) 0.082(9) 0.034(6) 0.002(6) -0.017(5) -0.023(6)
C3 0.021(5) 0.062(7) 0.043(6) 0.000(5) -0.003(4) -0.014(5)
C4 0.057(7) 0.060(7) 0.034(6) 0.009(5) -0.008(5) -0.026(6)
C5 0.043(7) 0.072(8) 0.047(7) -0.016(6) -0.002(5) 0.005(6)
C6 0.079(9) 0.063(8) 0.056(8) 0.011(6) -0.022(7) -0.036(7)
C7 0.033(6) 0.081(8) 0.030(6) -0.022(6) -0.008(5) 0.013(5)
C8 0.063(8) 0.102(10) 0.043(7) -0.004(7) -0.006(6) -0.033(7)
C9 0.059(8) 0.102(10) 0.055(8) -0.035(7) -0.018(6) 0.036(7)
C10 0.055(7) 0.078(8) 0.033(6) -0.012(6) 0.004(5) -0.024(6)
C11 0.066(8) 0.047(7) 0.047(7) -0.009(5) -0.011(6) 0.003(6)
C12 0.065(8) 0.052(7) 0.054(7) -0.017(6) -0.017(6) -0.001(6)
C13 0.043(7) 0.116(11) 0.033(6) -0.023(7) 0.002(5) -0.016(7)
C14 0.045(7) 0.043(7) 0.064(8) -0.015(6) 0.013(6) 0.002(5)
C15 0.031(6) 0.069(7) 0.028(5) -0.012(5) 0.004(4) 0.000(5)
C16 0.025(6) 0.058(7) 0.057(7) -0.008(6) 0.000(5) -0.006(5)
C17 0.031(6) 0.066(8) 0.044(6) -0.003(6) 0.007(5) 0.007(5)
C18 0.051(7) 0.084(9) 0.032(6) -0.021(6) 0.007(5) 0.009(6)
C19 0.063(8) 0.038(7) 0.088(9) -0.011(6) -0.014(7) 0.012(6)
C20 0.046(7) 0.064(8) 0.075(9) 0.000(7) 0.004(6) 0.021(6)
C21 0.052(7) 0.049(7) 0.049(7) 0.008(5) -0.003(5) 0.014(5)
C22 0.032(6) 0.049(6) 0.037(6) -0.011(5) -0.004(4) 0.004(5)
C23 0.042(6) 0.038(6) 0.048(6) -0.016(5) -0.003(5) 0.009(5)
C24 0.037(6) 0.050(7) 0.046(6) -0.003(5) 0.008(5) -0.005(5)
C25 0.030(6) 0.073(8) 0.052(7) -0.003(6) 0.000(5) 0.001(5)
C26 0.052(7) 0.097(10) 0.035(6) -0.002(6) -0.005(5) -0.008(7)
C27 0.053(7) 0.052(7) 0.043(6) 0.014(5) 0.011(5) 0.004(5)
C28 0.039(7) 0.069(8) 0.073(8) 0.002(7) 0.012(6) -0.020(6)
C29 0.105(11) 0.048(7) 0.061(8) -0.015(6) -0.001(7) -0.028(7)
C30 0.055(7) 0.046(7) 0.063(8) 0.004(6) 0.004(6) -0.006(6)

loop_
_atom_type_symbol
_atom_type_description
_atom_type_scat_dispersion_real
_atom_type_scat_dispersion_imag
_atom_type_scat_source
C C 0.0033 0.0016 'International Tables Vol C Tables 4.2.6.8 and 6.1.1.4'
H H 0.0000 0.0000 'International Tables Vol C Tables 4.2.6.8 and 6.1.1.4'
Si Si 0.0817 0.0704 'International Tables Vol C Tables 4.2.6.8 and 6.1.1.4'

loop_
_geom_angle_atom_site_label_1
_geom_angle_atom_site_label_2
_geom_angle_atom_site_label_3
_geom_angle
C1 Si1 C3 109.1(5)
C1 Si1 C2 107.3(5)
C3 Si1 C2 107.9(5)
C1 Si1 Si2 111.0(3)
C3 Si1 Si2 110.2(3)
C2 Si1 Si2 111.2(4)
Si11 Si2 Si1 107.74(13)
Si11 Si2 Si12 108.76(13)
Si1 Si2 Si12 107.55(13)
Si11 Si2 Si3 112.39(14)
Si1 Si2 Si3 106.35(13)
Si12 Si2 Si3 113.75(13)
C5 Si3 C4 108.6(5)
C5 Si3 Si4 107.9(4)
C4 Si3 Si4 105.7(3)
C5 Si3 Si2 107.5(3)
C4 Si3 Si2 107.6(3)
Si4 Si3 Si2 119.25(13)
C7 Si4 C6 109.2(6)
C7 Si4 Si3 108.7(3)
C6 Si4 Si3 113.7(4)
C7 Si4 Si5 108.9(3)
C6 Si4 Si5 106.8(4)
Si3 Si4 Si5 109.32(13)
C9 Si5 C8 108.0(6)
C9 Si5 Si6 111.7(4)
C8 Si5 Si6 107.6(4)
C9 Si5 Si4 108.4(4)
C8 Si5 Si4 112.9(4)
Si6 Si5 Si4 108.35(14)
C10 Si6 C11 108.7(5)
C10 Si6 Si5 110.2(4)
C11 Si6 Si5 108.0(4)
C10 Si6 Si7 108.0(3)
C11 Si6 Si7 111.3(3)
Si5 Si6 Si7 110.61(14)
C13 Si7 C12 108.2(6)
C13 Si7 Si6 109.0(4)
C12 Si7 Si6 107.1(4)
C13 Si7 Si8 109.2(4)
C12 Si7 Si8 114.0(4)
Si6 Si7 Si8 109.21(14)
C15 Si8 C14 107.4(5)
C15 Si8 Si9 108.5(3)
C14 Si8 Si9 108.4(4)
C15 Si8 Si7 108.7(3)
C14 Si8 Si7 105.0(4)
Si9 Si8 Si7 118.25(14)
Si14 Si9 Si13 106.61(13)
Si14 Si9 Si10 109.89(14)
Si13 Si9 Si10 106.56(13)
Si14 Si9 Si8 112.89(13)
Si13 Si9 Si8 107.39(13)
Si10 Si9 Si8 113.06(13)
C17 Si10 C16 108.7(5)
C17 Si10 C18 107.9(5)
C16 Si10 C18 106.8(5)
C17 Si10 Si9 112.0(3)
C16 Si10 Si9 111.5(3)
C18 Si10 Si9 109.7(3)
C21 Si11 C19 107.6(5)
C21 Si11 C20 108.1(5)
C19 Si11 C20 108.6(5)
C21 Si11 Si2 110.3(3)
C19 Si11 Si2 111.7(4)
C20 Si11 Si2 110.5(4)
C23 Si12 C22 107.9(4)
C23 Si12 C24 110.2(5)
C22 Si12 C24 106.9(4)
C23 Si12 Si2 110.5(3)
C22 Si12 Si2 110.5(3)
C24 Si12 Si2 110.7(3)
C27 Si13 C25 107.6(5)
C27 Si13 C26 107.1(5)
C25 Si13 C26 107.6(5)
C27 Si13 Si9 111.7(4)
C25 Si13 Si9 111.8(3)
C26 Si13 Si9 110.9(4)
C28 Si14 C30 108.0(5)
C28 Si14 C29 108.6(6)
C30 Si14 C29 107.5(5)
C28 Si14 Si9 111.1(4)
C30 Si14 Si9 111.5(4)
C29 Si14 Si9 110.1(4)

loop_
_geom_bond_atom_site_label_1
_geom_bond_atom_site_label_2
_geom_bond_distance
Si1 C1 1.860(11)
Si1 C3 1.869(9)
Si1 C2 1.891(9)
Si1 Si2 2.348(4)
Si2 Si11 2.347(4)
Si2 Si12 2.355(3)
Si2 Si3 2.374(3)
Si3 C5 1.883(10)
Si3 C4 1.886(10)
Si3 Si4 2.361(4)
Si4 C7 1.869(9)
Si4 C6 1.873(10)
Si4 Si5 2.365(4)
Si5 C9 1.877(11)
Si5 C8 1.880(11)
Si5 Si6 2.354(4)
Si6 C10 1.873(10)
Si6 C11 1.894(10)
Si6 Si7 2.358(4)
Si7 C13 1.871(11)
Si7 C12 1.881(10)
Si7 Si8 2.364(4)
Si8 C15 1.880(9)
Si8 C14 1.882(10)
Si8 Si9 2.361(3)
Si9 Si14 2.347(4)
Si9 Si13 2.358(4)
Si9 Si10 2.361(3)
Si10 C17 1.860(10)
Si10 C16 1.874(10)
Si10 C18 1.893(10)
Si11 C21 1.865(10)
Si11 C19 1.865(11)
Si11 C20 1.879(10)
Si12 C23 1.859(9)
Si12 C22 1.864(9)
Si12 C24 1.889(10)
Si13 C27 1.869(10)
Si13 C25 1.872(10)
Si13 C26 1.887(11)
Si14 C28 1.866(10)
Si14 C30 1.869(11)
Si14 C29 1.882(11)

loop_
_geom_torsion_atom_site_label_1
_geom_torsion_atom_site_label_2
_geom_torsion_atom_site_label_3
_geom_torsion_atom_site_label_4
_geom_torsion
C1 Si1 Si2 Si11 -160.5(4)
C3 Si1 Si2 Si11 78.5(4)
C2 Si1 Si2 Si11 -41.2(4)
C1 Si1 Si2 Si12 -43.5(4)
C3 Si1 Si2 Si12 -164.5(3)
C2 Si1 Si2 Si12 75.9(4)
C1 Si1 Si2 Si3 78.8(4)
C3 Si1 Si2 Si3 -42.2(4)
C2 Si1 Si2 Si3 -161.9(4)
Si11 Si2 Si3 C5 -41.6(4)
Si1 Si2 Si3 C5 76.0(4)
Si12 Si2 Si3 C5 -165.8(4)
Si11 Si2 Si3 C4 -158.4(4)
Si1 Si2 Si3 C4 -40.8(4)
Si12 Si2 Si3 C4 77.4(4)
Si11 Si2 Si3 Si4 81.36(18)
Si1 Si2 Si3 Si4 -160.98(14)
Si12 Si2 Si3 Si4 -42.8(2)
C5 Si3 Si4 C7 -163.7(5)
C4 Si3 Si4 C7 -47.7(5)
Si2 Si3 Si4 C7 73.5(4)
C5 Si3 Si4 C6 74.3(6)
C4 Si3 Si4 C6 -169.6(6)
Si2 Si3 Si4 C6 -48.5(5)
C5 Si3 Si4 Si5 -44.9(4)
C4 Si3 Si4 Si5 71.1(4)
Si2 Si3 Si4 Si5 -167.70(14)
C7 Si4 Si5 C9 -163.8(6)
C6 Si4 Si5 C9 -45.9(6)
Si3 Si4 Si5 C9 77.5(5)
C7 Si4 Si5 C8 76.7(6)
C6 Si4 Si5 C8 -165.4(6)
Si3 Si4 Si5 C8 -42.0(5)
C7 Si4 Si5 Si6 -42.4(4)
C6 Si4 Si5 Si6 75.5(4)
Si3 Si4 Si5 Si6 -161.06(14)
C9 Si5 Si6 C10 83.4(6)
C8 Si5 Si6 C10 -158.3(6)
Si4 Si5 Si6 C10 -36.0(4)
C9 Si5 Si6 C11 -158.0(6)
C8 Si5 Si6 C11 -39.7(6)
Si4 Si5 Si6 C11 82.6(4)
C9 Si5 Si6 Si7 -36.0(5)
C8 Si5 Si6 Si7 82.3(4)
Si4 Si5 Si6 Si7 -155.32(14)
C10 Si6 Si7 C13 -168.9(6)
C11 Si6 Si7 C13 71.8(6)
Si5 Si6 Si7 C13 -48.2(4)
C10 Si6 Si7 C12 -52.0(5)
C11 Si6 Si7 C12 -171.3(5)
Si5 Si6 Si7 C12 68.6(4)
C10 Si6 Si7 Si8 71.9(4)
C11 Si6 Si7 Si8 -47.4(4)
Si5 Si6 Si7 Si8 -167.47(14)
C13 Si7 Si8 C15 -158.8(5)
C12 Si7 Si8 C15 80.0(5)
Si6 Si7 Si8 C15 -39.7(4)
C13 Si7 Si8 C14 -44.1(5)
C12 Si7 Si8 C14 -165.3(5)
Si6 Si7 Si8 C14 75.0(4)
C13 Si7 Si8 Si9 76.9(4)
C12 Si7 Si8 Si9 -44.2(4)
Si6 Si7 Si8 Si9 -163.96(14)
C15 Si8 Si9 Si14 -45.6(4)
C14 Si8 Si9 Si14 -162.0(3)
Si7 Si8 Si9 Si14 78.73(18)
C15 Si8 Si9 Si13 71.6(4)
C14 Si8 Si9 Si13 -44.7(4)
Si7 Si8 Si9 Si13 -164.05(14)
C15 Si8 Si9 Si10 -171.2(4)
C14 Si8 Si9 Si10 72.5(4)
Si7 Si8 Si9 Si10 -46.80(19)
Si14 Si9 Si10 C17 -46.7(4)
Si13 Si9 Si10 C17 -161.8(4)
Si8 Si9 Si10 C17 80.4(4)
Si14 Si9 Si10 C16 -168.8(4)
Si13 Si9 Si10 C16 76.0(4)
Si8 Si9 Si10 C16 -41.7(4)
Si14 Si9 Si10 C18 73.1(4)
Si13 Si9 Si10 C18 -42.0(4)
Si8 Si9 Si10 C18 -159.8(4)
Si1 Si2 Si11 C21 74.4(4)
Si12 Si2 Si11 C21 -41.9(4)
Si3 Si2 Si11 C21 -168.8(4)
Si1 Si2 Si11 C19 -166.0(4)
Si12 Si2 Si11 C19 77.7(5)
Si3 Si2 Si11 C19 -49.2(5)
Si1 Si2 Si11 C20 -45.1(4)
Si12 Si2 Si11 C20 -161.4(4)
Si3 Si2 Si11 C20 71.8(4)
Si11 Si2 Si12 C23 -169.1(4)
Si1 Si2 Si12 C23 74.5(4)
Si3 Si2 Si12 C23 -43.0(4)
Si11 Si2 Si12 C22 71.5(4)
Si1 Si2 Si12 C22 -44.9(4)
Si3 Si2 Si12 C22 -162.4(4)
Si11 Si2 Si12 C24 -46.7(4)
Si1 Si2 Si12 C24 -163.1(3)
Si3 Si2 Si12 C24 79.4(4)
Si14 Si9 Si13 C27 -157.0(4)
Si10 Si9 Si13 C27 -39.7(4)
Si8 Si9 Si13 C27 81.8(4)
Si14 Si9 Si13 C25 82.4(4)
Si10 Si9 Si13 C25 -160.3(4)
Si8 Si9 Si13 C25 -38.9(4)
Si14 Si9 Si13 C26 -37.6(4)
Si10 Si9 Si13 C26 79.7(4)
Si8 Si9 Si13 C26 -158.9(4)
Si13 Si9 Si14 C28 -45.4(4)
Si10 Si9 Si14 C28 -160.5(4)
Si8 Si9 Si14 C28 72.2(4)
Si13 Si9 Si14 C30 -165.9(4)
Si10 Si9 Si14 C30 79.0(4)
Si8 Si9 Si14 C30 -48.2(4)
Si13 Si9 Si14 C29 74.9(5)
Si10 Si9 Si14 C29 -40.2(5)
Si8 Si9 Si14 C29 -167.4(5)
